data_7055295
loop_
_publ_author_name
'Santos, Carina'
'G\'omez, Margarita'
'\'Alvarez, Eleuterio'
'Ngoune, Jean'
'Marchetti, Fabio'
'Pettinari, Riccardo'
'Pettinari, Claudio'

_publ_section_title
;
 Group 9 and 10 complexes with the bidentate di(1H-indazol-1-yl)methane
 and di(2H-indazol-2-yl)methane ligands: synthesis and structural
 characterization
;
_journal_issue 7
_journal_name_full 'New J. Chem.'
_journal_page_first 5695
_journal_paper_doi 10.1039/C5NJ03135D
_journal_volume 40
_journal_year 2016
_chemical_formula_moiety 'C30 H24 N8 Pd, 2(Cl)'
_chemical_formula_sum 'C30 H24 Cl2 N8 Pd'
_chemical_formula_weight 673.87
_chemical_name_systematic
; 
 ? 
;
_space_group_IT_number 15
_symmetry_cell_setting monoclinic
_symmetry_space_group_name_Hall '-C 2yc'
_symmetry_space_group_name_H-M 'C 1 2/c 1'
_atom_sites_solution_hydrogens geom
_atom_sites_solution_primary direct
_atom_sites_solution_secondary difmap
_audit_creation_method SHELXL-97
_audit_update_record
;
2015-11-05 deposited with the CCDC.
2016-01-08 downloaded from the CCDC.
;
_cell_angle_alpha 90.00
_cell_angle_beta 124.944(2)
_cell_angle_gamma 90.00
_cell_formula_units_Z 8
_cell_length_a 29.0224(14)
_cell_length_b 12.4346(8)
_cell_length_c 21.629(2)
_cell_measurement_reflns_used 4044
_cell_measurement_temperature 173(2)
_cell_measurement_theta_max 21.44
_cell_measurement_theta_min 2.30
_cell_volume 6398.3(8)
_computing_cell_refinement 'APEX2 Software Suite (Bruker, 2007)'
_computing_data_collection 'APEX2 Software Suite (Bruker, 2007)'
_computing_data_reduction 'APEX2 Software Suite (Bruker, 2007)'
_computing_molecular_graphics 'SHELXTL (Sheldrick, 2008)'
_computing_publication_material 'SHELXTL and publCIF (Westrip, 2010)'
_computing_structure_refinement 'SHELXL97 (Sheldrick, 2008)'
_computing_structure_solution 'SIR2002 (Burla et al., 2003)'
_diffrn_ambient_temperature 173(2)
_diffrn_detector_area_resol_mean 8.26
_diffrn_measured_fraction_theta_full 0.993
_diffrn_measured_fraction_theta_max 0.993
_diffrn_measurement_device_type
;
 Bruker-Nonius X8kappa APEX II CCD area detector
;
_diffrn_measurement_method 'phi and omega scans with narrow frames'
_diffrn_radiation_monochromator graphite
_diffrn_radiation_source 'fine-focus sealed tube'
_diffrn_radiation_type MoK\a
_diffrn_radiation_wavelength 0.71073
_diffrn_reflns_av_R_equivalents 0.0911
_diffrn_reflns_av_sigmaI/netI 0.0675
_diffrn_reflns_limit_h_max 34
_diffrn_reflns_limit_h_min -30
_diffrn_reflns_limit_k_max 12
_diffrn_reflns_limit_k_min -14
_diffrn_reflns_limit_l_max 15
_diffrn_reflns_limit_l_min -25
_diffrn_reflns_number 37724
_diffrn_reflns_theta_full 25.25
_diffrn_reflns_theta_max 25.25
_diffrn_reflns_theta_min 1.85
_diffrn_standards_decay_% 0
_exptl_absorpt_coefficient_mu 0.779
_exptl_absorpt_correction_T_max 0.9403
_exptl_absorpt_correction_T_min 0.8767
_exptl_absorpt_correction_type multi-scan
_exptl_absorpt_process_details
;
program SADABS, Bruker (2001).
;
_exptl_crystal_colour yellow
_exptl_crystal_density_diffrn 1.399
_exptl_crystal_density_method 'not measured'
_exptl_crystal_description needle
_exptl_crystal_F_000 2720
_exptl_crystal_size_max 0.20
_exptl_crystal_size_mid 0.14
_exptl_crystal_size_min 0.08
_platon_squeeze_details
;
;
_refine_diff_density_max 1.238
_refine_diff_density_min -1.141
_refine_diff_density_rms 0.106
_refine_ls_extinction_method none
_refine_ls_goodness_of_fit_ref 1.079
_refine_ls_hydrogen_treatment constr
_refine_ls_matrix_type full
_refine_ls_number_parameters 370
_refine_ls_number_reflns 5742
_refine_ls_number_restraints 0
_refine_ls_restrained_S_all 1.044
_refine_ls_R_factor_all 0.0656
_refine_ls_R_factor_gt 0.0490
_refine_ls_shift/su_max 0.001
_refine_ls_shift/su_mean 0.000
_refine_ls_structure_factor_coef Fsqd
_refine_ls_weighting_details 'calc w=1/[\s^2^(Fo^2^)+(0.0655P)^2^+9.2623P] where P=(Fo^2^+2Fc^2^)/3'
_refine_ls_weighting_scheme calc
_refine_ls_wR_factor_gt 0.1261
_refine_ls_wR_factor_ref 0.1329
_reflns_number_gt 4402
_reflns_number_total 5742
_reflns_threshold_expression >2sigma(I)
_cod_data_source_file c5nj03135d1.cif
_cod_data_source_block 6
_cod_depositor_comments
;
The following automatic conversions were performed:

'_symmetry_cell_setting' value 'Monoclinic' changed to 'monoclinic'
according to
/usr/data/users/saulius/crontab/automatic-downloads/rss-feeds/RSC/lib/dictionaries/cif_core.dic
dictionary named 'cif_core.dic' version 2.4.2 from 2011-04-26.

Automatic conversion script
Id: cif_fix_values 4268 2015-11-12 08:31:59Z antanas 

 Adding full bibliography for 7055292--7055297.cif.
;
_cod_original_sg_symbol_H-M 'C 2/c'
_cod_database_code 7055295

loop_
_symmetry_equiv_pos_as_xyz
'x, y, z'
'-x, y, -z+1/2'
'x+1/2, y+1/2, z'
'-x+1/2, y+1/2, -z+1/2'
'-x, -y, -z'
'x, -y, z-1/2'
'-x+1/2, -y+1/2, -z'
'x+1/2, -y+1/2, z-1/2'

loop_
_atom_site_label
_atom_site_type_symbol
_atom_site_fract_x
_atom_site_fract_y
_atom_site_fract_z
_atom_site_U_iso_or_equiv
_atom_site_adp_type
_atom_site_occupancy
_atom_site_symmetry_multiplicity
_atom_site_calc_flag
_atom_site_refinement_flags
Pd1 Pd 0.291938(13) 0.14258(3) 0.205110(18) 0.01889(12) Uani 1 1 d .
N1 N 0.34131(15) 0.0301(3) 0.2812(2) 0.0245(8) Uani 1 1 d .
N2 N 0.34215(15) -0.0720(3) 0.2574(2) 0.0263(8) Uani 1 1 d .
N3 N 0.23599(15) 0.0260(3) 0.1445(2) 0.0244(8) Uani 1 1 d .
N4 N 0.25347(15) -0.0722(3) 0.1380(2) 0.0244(8) Uani 1 1 d .
N5 N 0.34968(14) 0.2594(3) 0.26381(19) 0.0215(7) Uani 1 1 d .
N6 N 0.33176(14) 0.3620(3) 0.26036(19) 0.0207(7) Uani 1 1 d .
N7 N 0.24228(14) 0.2531(3) 0.12618(18) 0.0200(7) Uani 1 1 d .
N8 N 0.24055(14) 0.3555(3) 0.1478(2) 0.0203(7) Uani 1 1 d .
C1 C 0.37447(19) -0.1386(4) 0.3144(3) 0.0299(10) Uani 1 1 d .
H1 H 0.3814 -0.2122 0.3106 0.036 Uiso 1 1 calc R
C2 C 0.39624(17) -0.0806(4) 0.3805(3) 0.0281(10) Uani 1 1 d .
C3 C 0.4329(2) -0.1030(4) 0.4596(3) 0.0374(12) Uani 1 1 d .
H3 H 0.4488 -0.1726 0.4768 0.045 Uiso 1 1 calc R
C4 C 0.4447(2) -0.0237(4) 0.5092(3) 0.0393(12) Uani 1 1 d .
H4 H 0.4688 -0.0384 0.5618 0.047 Uiso 1 1 calc R
C5 C 0.4220(2) 0.0799(4) 0.4851(3) 0.0357(11) Uani 1 1 d .
H5 H 0.4316 0.1334 0.5220 0.043 Uiso 1 1 calc R
C6 C 0.38642(19) 0.1069(4) 0.4101(3) 0.0302(10) Uani 1 1 d .
H6 H 0.3711 0.1772 0.3946 0.036 Uiso 1 1 calc R
C7 C 0.37382(18) 0.0255(3) 0.3574(2) 0.0242(9) Uani 1 1 d .
C8 C 0.2105(2) -0.1388(4) 0.0924(3) 0.0292(10) Uani 1 1 d .
H8 H 0.2129 -0.2103 0.0791 0.035 Uiso 1 1 calc R
C9 C 0.16183(19) -0.0824(4) 0.0688(2) 0.0288(10) Uani 1 1 d .
C10 C 0.1030(2) -0.1081(4) 0.0195(3) 0.0359(11) Uani 1 1 d .
H10 H 0.0906 -0.1762 -0.0045 0.043 Uiso 1 1 calc R
C11 C 0.0662(2) -0.0314(4) 0.0089(3) 0.0385(12) Uani 1 1 d .
H11 H 0.0271 -0.0459 -0.0236 0.046 Uiso 1 1 calc R
C12 C 0.08438(19) 0.0703(4) 0.0447(3) 0.0355(11) Uani 1 1 d .
H12 H 0.0568 0.1212 0.0359 0.043 Uiso 1 1 calc R
C13 C 0.13963(19) 0.0980(4) 0.0913(3) 0.0280(10) Uani 1 1 d .
H13 H 0.1510 0.1666 0.1147 0.034 Uiso 1 1 calc R
C14 C 0.17942(17) 0.0196(3) 0.1031(2) 0.0221(9) Uani 1 1 d .
C15 C 0.31403(19) -0.0916(4) 0.1769(3) 0.0312(10) Uani 1 1 d .
H15A H 0.3205 -0.1668 0.1686 0.037 Uiso 1 1 calc R
H15B H 0.3294 -0.0431 0.1566 0.037 Uiso 1 1 calc R
C16 C 0.37240(18) 0.4338(4) 0.2842(2) 0.0267(10) Uani 1 1 d .
H16 H 0.3690 0.5094 0.2864 0.032 Uiso 1 1 calc R
C17 C 0.42119(18) 0.3777(4) 0.3056(3) 0.0270(10) Uani 1 1 d .
C18 C 0.47661(19) 0.4080(4) 0.3329(3) 0.0381(12) Uani 1 1 d .
H18 H 0.4878 0.4814 0.3419 0.046 Uiso 1 1 calc R
C19 C 0.5130(2) 0.3299(5) 0.3457(3) 0.0422(13) Uani 1 1 d .
H19 H 0.5506 0.3488 0.3643 0.051 Uiso 1 1 calc R
C20 C 0.49734(19) 0.2214(4) 0.3325(3) 0.0354(11) Uani 1 1 d .
H20 H 0.5249 0.1692 0.3431 0.042 Uiso 1 1 calc R
C21 C 0.44369(18) 0.1874(4) 0.3048(2) 0.0280(10) Uani 1 1 d .
H21 H 0.4333 0.1137 0.2953 0.034 Uiso 1 1 calc R
C22 C 0.40521(17) 0.2687(4) 0.2913(2) 0.0216(9) Uani 1 1 d .
C23 C 0.20939(17) 0.4209(4) 0.0889(2) 0.0242(9) Uani 1 1 d .
H23 H 0.2027 0.4952 0.0910 0.029 Uiso 1 1 calc R
C24 C 0.18860(17) 0.3607(4) 0.0245(2) 0.0231(9) Uani 1 1 d .
C25 C 0.15355(18) 0.3848(4) -0.0536(3) 0.0305(11) Uani 1 1 d .
H25 H 0.1381 0.4545 -0.0712 0.037 Uiso 1 1 calc R
C26 C 0.14289(19) 0.3030(5) -0.1029(3) 0.0352(11) Uani 1 1 d .
H26 H 0.1192 0.3165 -0.1556 0.042 Uiso 1 1 calc R
C27 C 0.16649(19) 0.1978(4) -0.0769(3) 0.0312(11) Uani 1 1 d .
H27 H 0.1588 0.1440 -0.1128 0.037 Uiso 1 1 calc R
C28 C 0.19981(18) 0.1728(4) -0.0018(2) 0.0256(10) Uani 1 1 d .
H28 H 0.2151 0.1028 0.0151 0.031 Uiso 1 1 calc R
C29 C 0.21048(16) 0.2559(4) 0.0496(2) 0.0215(9) Uani 1 1 d .
C30 C 0.27321(17) 0.3798(3) 0.2286(2) 0.0204(9) Uani 1 1 d .
H30A H 0.2671 0.4556 0.2363 0.025 Uiso 1 1 calc R
H30B H 0.2610 0.3328 0.2537 0.025 Uiso 1 1 calc R
Cl1 Cl 0.22520(5) 0.15790(9) 0.28682(7) 0.0299(3) Uani 1 1 d .
Cl2 Cl 0.02008(10) 0.2070(2) 0.15856(13) 0.1087(8) Uani 1 1 d .

loop_
_atom_site_aniso_label
_atom_site_aniso_U_11
_atom_site_aniso_U_22
_atom_site_aniso_U_33
_atom_site_aniso_U_23
_atom_site_aniso_U_13
_atom_site_aniso_U_12
Pd1 0.02039(19) 0.01436(19) 0.02320(19) 0.00061(14) 0.01324(15) 0.00002(13)
N1 0.0272(19) 0.0181(19) 0.0317(19) 0.0001(15) 0.0189(17) 0.0012(15)
N2 0.0262(19) 0.0170(19) 0.038(2) -0.0016(16) 0.0196(17) 0.0001(15)
N3 0.0288(19) 0.0142(18) 0.032(2) 0.0004(15) 0.0189(17) 0.0013(15)
N4 0.0305(19) 0.0180(19) 0.028(2) -0.0020(16) 0.0190(17) 0.0007(16)
N5 0.0208(17) 0.0177(18) 0.0249(18) 0.0019(15) 0.0125(15) 0.0037(14)
N6 0.0246(18) 0.0162(18) 0.0197(18) -0.0006(15) 0.0117(15) -0.0012(15)
N7 0.0245(18) 0.0183(18) 0.0207(17) -0.0037(14) 0.0150(15) -0.0030(14)
N8 0.0207(17) 0.0159(18) 0.0249(18) 0.0010(15) 0.0134(15) 0.0016(14)
C1 0.026(2) 0.017(2) 0.047(3) 0.008(2) 0.021(2) 0.0060(19)
C2 0.021(2) 0.021(2) 0.038(2) 0.009(2) 0.015(2) 0.0030(18)
C3 0.028(3) 0.026(3) 0.047(3) 0.015(2) 0.015(2) 0.004(2)
C4 0.035(3) 0.043(3) 0.029(3) 0.009(2) 0.012(2) 0.003(2)
C5 0.035(3) 0.036(3) 0.030(2) 0.001(2) 0.016(2) -0.003(2)
C6 0.028(2) 0.027(3) 0.035(3) 0.000(2) 0.018(2) 0.000(2)
C7 0.026(2) 0.019(2) 0.031(2) 0.0022(18) 0.018(2) 0.0011(18)
C8 0.046(3) 0.017(2) 0.027(2) -0.0051(19) 0.022(2) -0.003(2)
C9 0.036(2) 0.021(2) 0.026(2) -0.0007(19) 0.016(2) -0.0070(19)
C10 0.039(3) 0.032(3) 0.029(3) -0.002(2) 0.015(2) -0.012(2)
C11 0.031(3) 0.034(3) 0.043(3) 0.001(2) 0.017(2) -0.008(2)
C12 0.025(2) 0.035(3) 0.042(3) 0.005(2) 0.017(2) -0.002(2)
C13 0.032(2) 0.024(2) 0.033(3) 0.000(2) 0.021(2) -0.0031(19)
C14 0.025(2) 0.017(2) 0.024(2) -0.0014(18) 0.0139(19) -0.0065(17)
C15 0.034(2) 0.019(2) 0.038(3) -0.002(2) 0.020(2) 0.001(2)
C16 0.028(2) 0.022(2) 0.024(2) -0.0030(19) 0.012(2) -0.0048(19)
C17 0.025(2) 0.028(3) 0.026(2) -0.0024(19) 0.014(2) -0.0044(18)
C18 0.028(2) 0.037(3) 0.041(3) -0.004(2) 0.015(2) -0.013(2)
C19 0.020(2) 0.055(3) 0.043(3) 0.003(3) 0.013(2) -0.005(2)
C20 0.023(2) 0.045(3) 0.034(3) 0.009(2) 0.015(2) 0.009(2)
C21 0.028(2) 0.030(3) 0.022(2) 0.008(2) 0.012(2) 0.0049(19)
C22 0.021(2) 0.025(2) 0.018(2) 0.0020(18) 0.0110(18) -0.0018(17)
C23 0.020(2) 0.019(2) 0.035(2) 0.0057(19) 0.017(2) 0.0034(18)
C24 0.017(2) 0.032(2) 0.025(2) 0.0012(19) 0.0149(18) 0.0020(18)
C25 0.021(2) 0.043(3) 0.028(2) 0.009(2) 0.014(2) 0.008(2)
C26 0.024(2) 0.060(3) 0.020(2) 0.002(2) 0.012(2) 0.001(2)
C27 0.028(2) 0.044(3) 0.028(2) -0.009(2) 0.019(2) -0.010(2)
C28 0.023(2) 0.028(3) 0.027(2) -0.0030(19) 0.016(2) -0.0054(19)
C29 0.018(2) 0.028(2) 0.024(2) 0.0000(17) 0.0152(18) -0.0030(17)
C30 0.024(2) 0.016(2) 0.026(2) 0.0012(17) 0.0172(19) 0.0034(17)
Cl1 0.0360(6) 0.0205(6) 0.0355(6) -0.0002(5) 0.0217(5) -0.0013(5)
Cl2 0.1065(17) 0.115(2) 0.0998(16) -0.0168(14) 0.0562(14) -0.0577(15)

loop_
_atom_type_symbol
_atom_type_description
_atom_type_scat_dispersion_real
_atom_type_scat_dispersion_imag
_atom_type_scat_source
C C 0.0033 0.0016 'International Tables Vol C Tables 4.2.6.8 and 6.1.1.4'
H H 0.0000 0.0000 'International Tables Vol C Tables 4.2.6.8 and 6.1.1.4'
N N 0.0061 0.0033 'International Tables Vol C Tables 4.2.6.8 and 6.1.1.4'
Cl Cl 0.1484 0.1585 'International Tables Vol C Tables 4.2.6.8 and 6.1.1.4'
Pd Pd -0.9988 1.0072 'International Tables Vol C Tables 4.2.6.8 and 6.1.1.4'

loop_
_geom_angle_atom_site_label_1
_geom_angle_atom_site_label_2
_geom_angle_atom_site_label_3
_geom_angle
N1 Pd1 N3 87.84(15)
N1 Pd1 N7 178.26(14)
N3 Pd1 N7 91.22(14)
N1 Pd1 N5 92.30(14)
N3 Pd1 N5 177.71(14)
N7 Pd1 N5 88.58(14)
C7 N1 N2 105.5(3)
C7 N1 Pd1 134.6(3)
N2 N1 Pd1 119.6(3)
C1 N2 N1 112.5(4)
C1 N2 C15 128.2(4)
N1 N2 C15 118.9(4)
C14 N3 N4 105.3(3)
C14 N3 Pd1 134.3(3)
N4 N3 Pd1 120.4(3)
C8 N4 N3 112.6(4)
C8 N4 C15 128.5(4)
N3 N4 C15 118.9(3)
N6 N5 C22 105.2(3)
N6 N5 Pd1 119.0(2)
C22 N5 Pd1 132.9(3)
C16 N6 N5 112.5(4)
C16 N6 C30 128.8(4)
N5 N6 C30 118.6(3)
C29 N7 N8 105.2(3)
C29 N7 Pd1 135.0(3)
N8 N7 Pd1 119.6(2)
C23 N8 N7 112.2(3)
C23 N8 C30 129.4(4)
N7 N8 C30 118.4(3)
N2 C1 C2 107.1(4)
N2 C1 H1 126.4
C2 C1 H1 126.4
C1 C2 C7 105.8(4)
C1 C2 C3 135.9(4)
C7 C2 C3 118.3(4)
C4 C3 C2 119.0(5)
C4 C3 H3 120.5
C2 C3 H3 120.5
C3 C4 C5 121.5(5)
C3 C4 H4 119.2
C5 C4 H4 119.2
C6 C5 C4 122.6(5)
C6 C5 H5 118.7
C4 C5 H5 118.7
C5 C6 C7 116.8(5)
C5 C6 H6 121.6
C7 C6 H6 121.6
N1 C7 C6 129.2(4)
N1 C7 C2 109.0(4)
C6 C7 C2 121.8(4)
N4 C8 C9 106.3(4)
N4 C8 H8 126.8
C9 C8 H8 126.8
C8 C9 C14 106.0(4)
C8 C9 C10 133.4(5)
C14 C9 C10 120.6(4)
C11 C10 C9 117.2(5)
C11 C10 H10 121.4
C9 C10 H10 121.4
C10 C11 C12 121.8(5)
C10 C11 H11 119.1
C12 C11 H11 119.1
C13 C12 C11 122.8(5)
C13 C12 H12 118.6
C11 C12 H12 118.6
C12 C13 C14 116.9(4)
C12 C13 H13 121.6
C14 C13 H13 121.6
N3 C14 C9 109.8(4)
N3 C14 C13 129.5(4)
C9 C14 C13 120.8(4)
N2 C15 N4 108.9(4)
N2 C15 H15A 109.9
N4 C15 H15A 109.9
N2 C15 H15B 109.9
N4 C15 H15B 109.9
H15A C15 H15B 108.3
N6 C16 C17 107.5(4)
N6 C16 H16 126.3
C17 C16 H16 126.3
C16 C17 C22 105.3(4)
C16 C17 C18 134.5(5)
C22 C17 C18 120.2(4)
C19 C18 C17 117.9(5)
C19 C18 H18 121.1
C17 C18 H18 121.1
C18 C19 C20 122.0(5)
C18 C19 H19 119.0
C20 C19 H19 119.0
C21 C20 C19 122.7(5)
C21 C20 H20 118.7
C19 C20 H20 118.7
C20 C21 C22 115.8(5)
C20 C21 H21 122.1
C22 C21 H21 122.1
N5 C22 C21 128.9(4)
N5 C22 C17 109.6(4)
C21 C22 C17 121.5(4)
N8 C23 C24 107.4(4)
N8 C23 H23 126.3
C24 C23 H23 126.3
C23 C24 C29 105.8(4)
C23 C24 C25 133.6(4)
C29 C24 C25 120.6(4)
C26 C25 C24 117.2(4)
C26 C25 H25 121.4
C24 C25 H25 121.4
C25 C26 C27 121.8(4)
C25 C26 H26 119.1
C27 C26 H26 119.1
C28 C27 C26 121.8(4)
C28 C27 H27 119.1
C26 C27 H27 119.1
C27 C28 C29 117.0(4)
C27 C28 H28 121.5
C29 C28 H28 121.5
N7 C29 C24 109.4(4)
N7 C29 C28 129.0(4)
C24 C29 C28 121.5(4)
N6 C30 N8 108.6(3)
N6 C30 H30A 110.0
N8 C30 H30A 110.0
N6 C30 H30B 110.0
N8 C30 H30B 110.0
H30A C30 H30B 108.4

loop_
_geom_bond_atom_site_label_1
_geom_bond_atom_site_label_2
_geom_bond_distance
Pd1 N1 2.004(4)
Pd1 N3 2.005(4)
Pd1 N7 2.016(3)
Pd1 N5 2.023(3)
N1 C7 1.353(6)
N1 N2 1.375(5)
N2 C1 1.327(6)
N2 C15 1.459(6)
N3 C14 1.349(5)
N3 N4 1.360(5)
N4 C8 1.343(6)
N4 C15 1.470(6)
N5 N6 1.363(5)
N5 C22 1.366(5)
N6 C16 1.325(5)
N6 C30 1.439(5)
N7 C29 1.358(5)
N7 N8 1.367(5)
N8 C23 1.335(5)
N8 C30 1.464(5)
C1 C2 1.389(7)
C1 H1 0.9500
C2 C7 1.429(6)
C2 C3 1.432(7)
C3 C4 1.351(7)
C3 H3 0.9500
C4 C5 1.404(7)
C4 H4 0.9500
C5 C6 1.375(7)
C5 H5 0.9500
C6 C7 1.408(6)
C6 H6 0.9500
C8 C9 1.386(7)
C8 H8 0.9500
C9 C14 1.409(6)
C9 C10 1.438(7)
C10 C11 1.349(7)
C10 H10 0.9500
C11 C12 1.418(7)
C11 H11 0.9500
C12 C13 1.361(6)
C12 H12 0.9500
C13 C14 1.418(6)
C13 H13 0.9500
C15 H15A 0.9900
C15 H15B 0.9900
C16 C17 1.398(6)
C16 H16 0.9500
C17 C22 1.408(6)
C17 C18 1.411(6)
C18 C19 1.342(7)
C18 H18 0.9500
C19 C20 1.400(7)
C19 H19 0.9500
C20 C21 1.376(6)
C20 H20 0.9500
C21 C22 1.408(6)
C21 H21 0.9500
C23 C24 1.379(6)
C23 H23 0.9500
C24 C29 1.415(6)
C24 C25 1.418(6)
C25 C26 1.374(7)
C25 H25 0.9500
C26 C27 1.433(7)
C26 H26 0.9500
C27 C28 1.368(6)
C27 H27 0.9500
C28 C29 1.415(6)
C28 H28 0.9500
C30 H30A 0.9900
C30 H30B 0.9900

loop_
_geom_torsion_atom_site_label_1
_geom_torsion_atom_site_label_2
_geom_torsion_atom_site_label_3
_geom_torsion_atom_site_label_4
_geom_torsion
N3 Pd1 N1 C7 -138.2(4)
N5 Pd1 N1 C7 44.1(4)
N3 Pd1 N1 N2 34.9(3)
N5 Pd1 N1 N2 -142.8(3)
C7 N1 N2 C1 -1.7(5)
Pd1 N1 N2 C1 -176.6(3)
C7 N1 N2 C15 -175.4(4)
Pd1 N1 N2 C15 9.6(5)
N1 Pd1 N3 C14 141.1(4)
N7 Pd1 N3 C14 -40.4(4)
N1 Pd1 N3 N4 -40.5(3)
N7 Pd1 N3 N4 138.1(3)
C14 N3 N4 C8 2.0(5)
Pd1 N3 N4 C8 -176.8(3)
C14 N3 N4 C15 179.7(4)
Pd1 N3 N4 C15 0.9(5)
N1 Pd1 N5 N6 -149.0(3)
N7 Pd1 N5 N6 32.5(3)
N1 Pd1 N5 C22 53.4(4)
N7 Pd1 N5 C22 -125.1(4)
C22 N5 N6 C16 -0.4(5)
Pd1 N5 N6 C16 -163.5(3)
C22 N5 N6 C30 176.0(3)
Pd1 N5 N6 C30 12.9(5)
N3 Pd1 N7 C29 -42.2(4)
N5 Pd1 N7 C29 135.5(4)
N3 Pd1 N7 N8 145.0(3)
N5 Pd1 N7 N8 -37.3(3)
C29 N7 N8 C23 0.2(4)
Pd1 N7 N8 C23 174.9(3)
C29 N7 N8 C30 -177.6(3)
Pd1 N7 N8 C30 -2.8(4)
N1 N2 C1 C2 1.0(5)
C15 N2 C1 C2 174.0(4)
N2 C1 C2 C7 0.2(5)
N2 C1 C2 C3 180.0(5)
C1 C2 C3 C4 -179.3(5)
C7 C2 C3 C4 0.5(7)
C2 C3 C4 C5 -0.4(7)
C3 C4 C5 C6 0.6(8)
C4 C5 C6 C7 -0.7(7)
N2 N1 C7 C6 -178.7(4)
Pd1 N1 C7 C6 -4.9(7)
N2 N1 C7 C2 1.7(4)
Pd1 N1 C7 C2 175.6(3)
C5 C6 C7 N1 -178.7(4)
C5 C6 C7 C2 0.8(7)
C1 C2 C7 N1 -1.2(5)
C3 C2 C7 N1 178.9(4)
C1 C2 C7 C6 179.2(4)
C3 C2 C7 C6 -0.7(6)
N3 N4 C8 C9 -1.3(5)
C15 N4 C8 C9 -178.8(4)
N4 C8 C9 C14 0.1(5)
N4 C8 C9 C10 179.1(5)
C8 C9 C10 C11 -179.7(5)
C14 C9 C10 C11 -0.8(7)
C9 C10 C11 C12 -0.3(7)
C10 C11 C12 C13 0.9(8)
C11 C12 C13 C14 -0.2(7)
N4 N3 C14 C9 -1.9(5)
Pd1 N3 C14 C9 176.7(3)
N4 N3 C14 C13 178.7(4)
Pd1 N3 C14 C13 -2.7(7)
C8 C9 C14 N3 1.1(5)
C10 C9 C14 N3 -178.0(4)
C8 C9 C14 C13 -179.4(4)
C10 C9 C14 C13 1.5(7)
C12 C13 C14 N3 178.4(4)
C12 C13 C14 C9 -0.9(6)
C1 N2 C15 N4 123.6(5)
N1 N2 C15 N4 -63.8(5)
C8 N4 C15 N2 -125.1(4)
N3 N4 C15 N2 57.6(5)
N5 N6 C16 C17 -0.2(5)
C30 N6 C16 C17 -176.1(4)
N6 C16 C17 C22 0.7(5)
N6 C16 C17 C18 177.9(5)
C16 C17 C18 C19 -178.0(5)
C22 C17 C18 C19 -1.2(7)
C17 C18 C19 C20 0.3(8)
C18 C19 C20 C21 0.8(8)
C19 C20 C21 C22 -0.9(7)
N6 N5 C22 C21 -178.8(4)
Pd1 N5 C22 C21 -19.1(7)
N6 N5 C22 C17 0.8(4)
Pd1 N5 C22 C17 160.6(3)
C20 C21 C22 N5 179.6(4)
C20 C21 C22 C17 0.0(6)
C16 C17 C22 N5 -0.9(5)
C18 C17 C22 N5 -178.6(4)
C16 C17 C22 C21 178.7(4)
C18 C17 C22 C21 1.0(7)
N7 N8 C23 C24 0.5(5)
C30 N8 C23 C24 177.9(4)
N8 C23 C24 C29 -1.0(4)
N8 C23 C24 C25 179.9(4)
C23 C24 C25 C26 177.9(4)
C29 C24 C25 C26 -1.1(6)
C24 C25 C26 C27 -0.6(6)
C25 C26 C27 C28 1.5(7)
C26 C27 C28 C29 -0.5(6)
N8 N7 C29 C24 -0.8(4)
Pd1 N7 C29 C24 -174.3(3)
N8 N7 C29 C28 177.3(4)
Pd1 N7 C29 C28 3.7(7)
C23 C24 C29 N7 1.1(4)
C25 C24 C29 N7 -179.7(4)
C23 C24 C29 C28 -177.1(4)
C25 C24 C29 C28 2.1(6)
C27 C28 C29 N7 -179.1(4)
C27 C28 C29 C24 -1.2(6)
C16 N6 C30 N8 107.9(5)
N5 N6 C30 N8 -67.8(4)
C23 N8 C30 N6 -115.6(4)
N7 N8 C30 N6 61.6(4)

loop_
_platon_squeeze_void_nr
_platon_squeeze_void_average_x
_platon_squeeze_void_average_y
_platon_squeeze_void_average_z
_platon_squeeze_void_volume
_platon_squeeze_void_count_electrons
_platon_squeeze_void_content
1 0.077 0.250 0.327 613 190 ' '
2 0.076 -0.250 0.826 613 190 ' '
